data_7703468
loop_
_publ_author_name
'Heitkemper, Tobias'
'Na\&s, Leonard'
'Sindlinger, Christian P.'

_publ_section_title
;
 2,5-Bis-trimethylsilyl substituted boroles.
;
_journal_issue 8
_journal_name_full 'Dalton transactions (Cambridge, England : 2003)'
_journal_page_first 2706
_journal_page_last 2714
_journal_paper_doi 10.1039/d0dt00393j
_journal_volume 49
_journal_year 2020
_chemical_formula_moiety 'C41 H66 Si2'
_chemical_formula_sum 'C41 H66 Si2'
_chemical_formula_weight 615.11
_space_group_crystal_system monoclinic
_space_group_IT_number 14
_space_group_name_Hall '-P 2ybc'
_space_group_name_H-M_alt 'P 1 21/c 1'
_atom_sites_solution_hydrogens geom
_audit_creation_method SHELXL-2018/3
_audit_update_record
;
2020-01-10 deposited with the CCDC.	2020-02-06 downloaded from the CCDC.
;
_cell_angle_alpha 90
_cell_angle_beta 114.341(2)
_cell_angle_gamma 90
_cell_formula_units_Z 4
_cell_length_a 12.9527(10)
_cell_length_b 26.578(2)
_cell_length_c 12.2730(10)
_cell_measurement_reflns_used 5821
_cell_measurement_temperature 100(2)
_cell_measurement_theta_max 20.111
_cell_measurement_theta_min 2.2685
_cell_volume 3849.5(5)
_computing_cell_refinement 'SAINT V8.38A'
_computing_data_collection 'APEX2 v2012.2'
_computing_data_reduction 'SAINT V8.38A'
_computing_molecular_graphics 'XSHELL in SHELXTL97'
_computing_publication_material 'XSHELL in SHELXTL97'
_computing_structure_refinement 'SHELXL-2018/3 (Sheldrick, 2018)'
_computing_structure_solution 'SHELXT 2018/2 (Sheldrick, 2018)'
_diffrn_ambient_temperature 100(2)
_diffrn_measured_fraction_theta_full 0.999
_diffrn_measured_fraction_theta_max 0.994
_diffrn_measurement_device_type 'Bruker Smart APEX II Quazar'
_diffrn_measurement_method 'omega scans'
_diffrn_radiation_type AgK\a
_diffrn_radiation_wavelength 0.56086
_diffrn_reflns_av_R_equivalents 0.0649
_diffrn_reflns_av_unetI/netI 0.0640
_diffrn_reflns_Laue_measured_fraction_full 0.999
_diffrn_reflns_Laue_measured_fraction_max 0.994
_diffrn_reflns_limit_h_max 16
_diffrn_reflns_limit_h_min -15
_diffrn_reflns_limit_k_max 33
_diffrn_reflns_limit_k_min -33
_diffrn_reflns_limit_l_max 12
_diffrn_reflns_limit_l_min -15
_diffrn_reflns_number 36804
_diffrn_reflns_point_group_measured_fraction_full 0.999
_diffrn_reflns_point_group_measured_fraction_max 0.994
_diffrn_reflns_theta_full 19.665
_diffrn_reflns_theta_max 20.852
_diffrn_reflns_theta_min 1.635
_diffrn_source 'INCOATEC Microsource'
_exptl_absorpt_coefficient_mu 0.068
_exptl_absorpt_correction_T_max 0.7445
_exptl_absorpt_correction_T_min 0.6211
_exptl_absorpt_correction_type multi-scan
_exptl_absorpt_process_details SADABS-2016/2
_exptl_crystal_colour colourless
_exptl_crystal_density_diffrn 1.061
_exptl_crystal_description block
_exptl_crystal_F_000 1360
_exptl_crystal_size_max 0.597
_exptl_crystal_size_mid 0.232
_exptl_crystal_size_min 0.231
_refine_diff_density_max 0.353
_refine_diff_density_min -0.317
_refine_diff_density_rms 0.054
_refine_ls_extinction_method none
_refine_ls_goodness_of_fit_ref 1.041
_refine_ls_hydrogen_treatment constr
_refine_ls_matrix_type full
_refine_ls_number_parameters 406
_refine_ls_number_reflns 8200
_refine_ls_number_restraints 0
_refine_ls_restrained_S_all 1.041
_refine_ls_R_factor_all 0.0777
_refine_ls_R_factor_gt 0.0468
_refine_ls_shift/su_max 0.002
_refine_ls_shift/su_mean 0.000
_refine_ls_structure_factor_coef Fsqd
_refine_ls_weighting_details 'w=1/[\s^2^(Fo^2^)+(0.0474P)^2^+0.8522P] where P=(Fo^2^+2Fc^2^)/3'
_refine_ls_weighting_scheme calc
_refine_ls_wR_factor_gt 0.1001
_refine_ls_wR_factor_ref 0.1131
_reflns_Friedel_coverage 0.000
_reflns_number_gt 5828
_reflns_number_total 8200
_reflns_threshold_expression 'I > 2\s(I)'
_cod_data_source_file d0dt00393j2.cif
_cod_data_source_block sad_pc_a
_cod_depositor_comments 'Adding full bibliography for 7703465--7703474.cif.'
_cod_original_cell_volume 3849.6(5)
_cod_original_sg_symbol_H-M 'P 21/c'
_cod_database_code 7703468
_shelx_shelxl_version_number 2018/3
_shelx_space_group_comment
;
The symmetry employed for this shelxl refinement is uniquely defined
by the following loop, which should always be used as a source of
symmetry information in preference to the above space-group names.
They are only intended as comments.
;
_shelx_estimated_absorpt_t_min 0.960
_shelx_estimated_absorpt_t_max 0.984

loop_
_space_group_symop_operation_xyz
'x, y, z'
'-x, y+1/2, -z+1/2'
'-x, -y, -z'
'x, -y-1/2, z-1/2'

loop_
_atom_site_label
_atom_site_type_symbol
_atom_site_fract_x
_atom_site_fract_y
_atom_site_fract_z
_atom_site_U_iso_or_equiv
_atom_site_adp_type
_atom_site_occupancy
_atom_site_site_symmetry_order
_atom_site_calc_flag
_atom_site_refinement_flags_posn
_atom_site_refinement_flags_adp
Si1 Si 0.25684(4) 0.54528(2) 0.50671(5) 0.01381(12) Uani 1 1 d . .
C1 C 0.17817(15) 0.58625(6) 0.37396(16) 0.0134(4) Uani 1 1 d . .
Si2 Si 0.02317(4) 0.59930(2) 0.30324(5) 0.01608(13) Uani 1 1 d . .
C2 C 0.25891(14) 0.60593(6) 0.34208(16) 0.0128(4) Uani 1 1 d . .
C4 C 0.39947(15) 0.56474(6) 0.51686(16) 0.0132(4) Uani 1 1 d . .
C3 C 0.38170(14) 0.59428(6) 0.42083(16) 0.0128(4) Uani 1 1 d . .
C5 C 0.51439(15) 0.54891(7) 0.60593(16) 0.0157(4) Uani 1 1 d . .
H5A H 0.569759 0.553533 0.570242 0.019 Uiso 1 1 calc R U
H5AB H 0.512453 0.512657 0.623511 0.019 Uiso 1 1 calc R U
C6 C 0.55451(16) 0.57863(7) 0.72342(17) 0.0202(4) Uani 1 1 d . .
H6A H 0.534948 0.614550 0.704837 0.024 Uiso 1 1 calc R U
H6AB H 0.513424 0.566332 0.770634 0.024 Uiso 1 1 calc R U
C7 C 0.68178(16) 0.57417(7) 0.79906(18) 0.0230(4) Uani 1 1 d . .
H7A H 0.722449 0.586418 0.751377 0.028 Uiso 1 1 calc R U
H7AB H 0.702367 0.596475 0.869510 0.028 Uiso 1 1 calc R U
C8 C 0.72237(17) 0.52131(8) 0.84231(19) 0.0283(5) Uani 1 1 d . .
H8A H 0.705136 0.499073 0.773308 0.043 Uiso 1 1 calc R U
H8B H 0.683829 0.508956 0.891023 0.043 Uiso 1 1 calc R U
H8C H 0.804375 0.521744 0.890546 0.043 Uiso 1 1 calc R U
C9 C 0.23543(16) 0.55644(7) 0.64609(17) 0.0201(4) Uani 1 1 d . .
H9A H 0.236522 0.592689 0.661162 0.030 Uiso 1 1 calc R U
H9B H 0.296318 0.540050 0.713666 0.030 Uiso 1 1 calc R U
H9C H 0.162221 0.542449 0.636641 0.030 Uiso 1 1 calc R U
C10 C 0.22915(16) 0.47746(7) 0.46653(18) 0.0205(4) Uani 1 1 d . .
H10A H 0.151978 0.468932 0.455948 0.031 Uiso 1 1 calc R U
H10B H 0.283555 0.456795 0.530638 0.031 Uiso 1 1 calc R U
H10C H 0.237353 0.471013 0.391877 0.031 Uiso 1 1 calc R U
C11 C -0.01018(16) 0.66714(7) 0.26753(19) 0.0258(5) Uani 1 1 d . .
H11A H 0.019837 0.678045 0.209982 0.039 Uiso 1 1 calc R U
H11B H 0.024591 0.687091 0.340884 0.039 Uiso 1 1 calc R U
H11C H -0.092502 0.671943 0.232945 0.039 Uiso 1 1 calc R U
C12 C -0.05488(17) 0.56171(8) 0.1646(2) 0.0308(5) Uani 1 1 d . .
H12A H -0.049328 0.578514 0.096127 0.046 Uiso 1 1 calc R U
H12B H -0.134728 0.558878 0.150910 0.046 Uiso 1 1 calc R U
H12C H -0.021479 0.528030 0.174066 0.046 Uiso 1 1 calc R U
C15 C 0.16752(14) 0.62068(7) 0.12243(16) 0.0146(4) Uani 1 1 d . .
H15 H 0.136898 0.587684 0.113528 0.018 Uiso 1 1 calc R U
C14 C 0.23432(14) 0.63851(6) 0.23580(16) 0.0124(4) Uani 1 1 d . .
C13 C -0.03525(17) 0.57983(8) 0.4123(2) 0.0285(5) Uani 1 1 d . .
H13A H -0.117307 0.585468 0.377544 0.043 Uiso 1 1 calc R U
H13B H 0.000390 0.599718 0.485682 0.043 Uiso 1 1 calc R U
H13C H -0.019568 0.544047 0.431180 0.043 Uiso 1 1 calc R U
C16 C 0.14433(14) 0.65012(7) 0.02122(16) 0.0151(4) Uani 1 1 d . .
C17 C 0.06406(15) 0.63236(7) -0.10386(17) 0.0195(4) Uani 1 1 d . .
C18 C 0.10517(16) 0.64949(8) -0.19830(17) 0.0251(5) Uani 1 1 d . .
H18A H 0.055143 0.635729 -0.276393 0.038 Uiso 1 1 calc R U
H18B H 0.182616 0.637389 -0.176609 0.038 Uiso 1 1 calc R U
H18C H 0.104089 0.686324 -0.202350 0.038 Uiso 1 1 calc R U
C19 C -0.05249(16) 0.65552(9) -0.13243(19) 0.0313(5) Uani 1 1 d . .
H19A H -0.105932 0.644549 -0.211986 0.047 Uiso 1 1 calc R U
H19B H -0.046478 0.692295 -0.130959 0.047 Uiso 1 1 calc R U
H19C H -0.079660 0.644550 -0.072634 0.047 Uiso 1 1 calc R U
C20 C 0.0533(2) 0.57526(8) -0.11144(19) 0.0360(6) Uani 1 1 d . .
H20A H 0.004128 0.565406 -0.193551 0.054 Uiso 1 1 calc R U
H20B H 0.020310 0.563410 -0.057121 0.054 Uiso 1 1 calc R U
H20C H 0.128404 0.560226 -0.088533 0.054 Uiso 1 1 calc R U
C21 C 0.19324(15) 0.69765(7) 0.03792(16) 0.0165(4) Uani 1 1 d . .
H21 H 0.178447 0.718148 -0.030309 0.020 Uiso 1 1 calc R U
C22 C 0.26305(14) 0.71662(6) 0.15026(16) 0.0137(4) Uani 1 1 d . .
C23 C 0.28154(14) 0.68640(6) 0.24894(16) 0.0131(4) Uani 1 1 d . .
H23 H 0.327224 0.698634 0.326783 0.016 Uiso 1 1 calc R U
C24 C 0.32368(15) 0.76683(6) 0.16110(16) 0.0156(4) Uani 1 1 d . .
C25 C 0.37124(16) 0.78730(7) 0.28886(17) 0.0200(4) Uani 1 1 d . .
H25A H 0.405231 0.820425 0.290965 0.030 Uiso 1 1 calc R U
H25B H 0.429078 0.764195 0.341946 0.030 Uiso 1 1 calc R U
H25C H 0.309885 0.790390 0.315569 0.030 Uiso 1 1 calc R U
C26 C 0.42347(17) 0.75810(7) 0.12609(18) 0.0226(4) Uani 1 1 d . .
H26A H 0.394556 0.746460 0.043030 0.034 Uiso 1 1 calc R U
H26B H 0.474321 0.732604 0.178820 0.034 Uiso 1 1 calc R U
H26C H 0.465083 0.789664 0.134122 0.034 Uiso 1 1 calc R U
C27 C 0.24512(17) 0.80639(7) 0.07750(18) 0.0254(5) Uani 1 1 d . .
H27A H 0.219385 0.795032 -0.005518 0.038 Uiso 1 1 calc R U
H27B H 0.286103 0.838262 0.087710 0.038 Uiso 1 1 calc R U
H27C H 0.179454 0.811250 0.096674 0.038 Uiso 1 1 calc R U
C28 C 0.47206(14) 0.61349(6) 0.38548(16) 0.0124(4) Uani 1 1 d . .
C29 C 0.47287(14) 0.59865(6) 0.27738(16) 0.0128(4) Uani 1 1 d . .
H29 H 0.418890 0.574603 0.229683 0.015 Uiso 1 1 calc R U
C30 C 0.59269(17) 0.54682(7) 0.12984(18) 0.0248(5) Uani 1 1 d . .
H30A H 0.590537 0.535268 0.053105 0.037 Uiso 1 1 calc R U
H30B H 0.545612 0.524707 0.154451 0.037 Uiso 1 1 calc R U
H30C H 0.670980 0.546006 0.190463 0.037 Uiso 1 1 calc R U
C31 C 0.54721(15) 0.60081(7) 0.11655(16) 0.0155(4) Uani 1 1 d . .
C32 C 0.42539(16) 0.60216(8) 0.02061(17) 0.0238(5) Uani 1 1 d . .
H32A H 0.424744 0.592505 -0.056732 0.036 Uiso 1 1 calc R U
H32B H 0.394846 0.636253 0.015119 0.036 Uiso 1 1 calc R U
H32C H 0.378645 0.578571 0.042073 0.036 Uiso 1 1 calc R U
C33 C 0.55066(14) 0.61806(6) 0.23696(16) 0.0132(4) Uani 1 1 d . .
C34 C 0.61933(18) 0.63399(7) 0.07356(18) 0.0266(5) Uani 1 1 d . .
H34A H 0.611592 0.622521 -0.005323 0.040 Uiso 1 1 calc R U
H34B H 0.698943 0.631774 0.130379 0.040 Uiso 1 1 calc R U
H34C H 0.593697 0.668968 0.068065 0.040 Uiso 1 1 calc R U
C35 C 0.62931(14) 0.65265(6) 0.30956(16) 0.0136(4) Uani 1 1 d . .
H35 H 0.683095 0.666206 0.283415 0.016 Uiso 1 1 calc R U
C36 C 0.63240(14) 0.66829(6) 0.41959(16) 0.0136(4) Uani 1 1 d . .
C37 C 0.72200(15) 0.70667(7) 0.49390(16) 0.0161(4) Uani 1 1 d . .
C38 C 0.71156(16) 0.72038(7) 0.60988(17) 0.0199(4) Uani 1 1 d . .
H38A H 0.637139 0.735515 0.590979 0.030 Uiso 1 1 calc R U
H38B H 0.771093 0.744472 0.655203 0.030 Uiso 1 1 calc R U
H38C H 0.719745 0.689950 0.657834 0.030 Uiso 1 1 calc R U
C39 C 0.84016(15) 0.68457(8) 0.52544(18) 0.0232(5) Uani 1 1 d . .
H39A H 0.851470 0.679426 0.452044 0.035 Uiso 1 1 calc R U
H39B H 0.846840 0.652272 0.566327 0.035 Uiso 1 1 calc R U
H39C H 0.897726 0.707879 0.578125 0.035 Uiso 1 1 calc R U
C40 C 0.71067(17) 0.75531(7) 0.42247(18) 0.0228(4) Uani 1 1 d . .
H40A H 0.720756 0.747750 0.349306 0.034 Uiso 1 1 calc R U
H40B H 0.768681 0.779380 0.471084 0.034 Uiso 1 1 calc R U
H40C H 0.635336 0.769849 0.401401 0.034 Uiso 1 1 calc R U
C41 C 0.55300(14) 0.64802(6) 0.45619(16) 0.0135(4) Uani 1 1 d . .
H41 H 0.553871 0.657899 0.530958 0.016 Uiso 1 1 calc R U

loop_
_atom_site_aniso_label
_atom_site_aniso_U_11
_atom_site_aniso_U_22
_atom_site_aniso_U_33
_atom_site_aniso_U_23
_atom_site_aniso_U_13
_atom_site_aniso_U_12
Si1 0.0174(3) 0.0130(3) 0.0150(3) 0.0024(2) 0.0107(2) 0.0010(2)
C1 0.0168(9) 0.0125(9) 0.0132(9) -0.0018(7) 0.0084(8) -0.0006(7)
Si2 0.0149(3) 0.0164(3) 0.0186(3) 0.0005(2) 0.0086(2) -0.0003(2)
C2 0.0171(9) 0.0106(9) 0.0115(9) -0.0022(7) 0.0068(7) 0.0002(7)
C4 0.0176(9) 0.0128(9) 0.0122(9) -0.0016(7) 0.0090(8) 0.0003(7)
C3 0.0162(9) 0.0117(9) 0.0116(9) -0.0026(7) 0.0069(8) -0.0007(7)
C5 0.0211(10) 0.0154(9) 0.0137(10) 0.0017(8) 0.0102(8) 0.0030(8)
C6 0.0241(10) 0.0208(10) 0.0168(10) -0.0013(8) 0.0095(9) 0.0000(8)
C7 0.0246(11) 0.0253(11) 0.0197(11) -0.0067(9) 0.0098(9) -0.0046(9)
C8 0.0243(11) 0.0339(12) 0.0225(12) 0.0011(10) 0.0052(9) -0.0019(9)
C9 0.0275(11) 0.0199(10) 0.0179(10) 0.0031(8) 0.0146(9) 0.0022(8)
C10 0.0246(10) 0.0171(10) 0.0266(11) 0.0009(8) 0.0174(9) -0.0001(8)
C11 0.0195(10) 0.0243(11) 0.0318(13) 0.0034(9) 0.0087(9) 0.0021(9)
C12 0.0202(11) 0.0385(13) 0.0337(13) -0.0118(10) 0.0110(10) -0.0070(9)
C15 0.0135(9) 0.0144(9) 0.0167(10) -0.0010(8) 0.0070(8) -0.0010(7)
C14 0.0118(8) 0.0140(9) 0.0128(9) 0.0016(7) 0.0064(7) 0.0035(7)
C13 0.0223(11) 0.0359(12) 0.0339(13) 0.0077(10) 0.0182(10) 0.0043(9)
C16 0.0140(9) 0.0186(10) 0.0120(10) 0.0012(8) 0.0047(8) 0.0016(8)
C17 0.0195(10) 0.0247(11) 0.0111(10) -0.0005(8) 0.0031(8) -0.0032(8)
C18 0.0239(11) 0.0382(12) 0.0125(10) -0.0043(9) 0.0067(9) -0.0041(9)
C19 0.0177(10) 0.0544(15) 0.0172(11) -0.0003(10) 0.0027(9) -0.0032(10)
C20 0.0502(15) 0.0297(12) 0.0170(12) -0.0056(10) 0.0027(10) -0.0103(11)
C21 0.0191(9) 0.0186(10) 0.0115(9) 0.0050(8) 0.0059(8) 0.0039(8)
C22 0.0152(9) 0.0134(9) 0.0149(10) 0.0005(7) 0.0085(8) 0.0013(7)
C23 0.0134(9) 0.0165(9) 0.0098(9) -0.0012(7) 0.0051(7) 0.0002(7)
C24 0.0216(10) 0.0122(9) 0.0141(10) 0.0017(8) 0.0086(8) -0.0005(8)
C25 0.0281(11) 0.0160(10) 0.0190(11) -0.0016(8) 0.0129(9) -0.0046(8)
C26 0.0304(11) 0.0195(10) 0.0251(11) -0.0007(9) 0.0189(9) -0.0055(9)
C27 0.0349(12) 0.0166(10) 0.0222(11) 0.0023(9) 0.0093(9) 0.0019(9)
C28 0.0148(9) 0.0117(9) 0.0122(9) 0.0029(7) 0.0072(8) 0.0028(7)
C29 0.0156(9) 0.0104(9) 0.0119(9) 0.0009(7) 0.0050(7) 0.0007(7)
C30 0.0303(11) 0.0232(11) 0.0239(11) -0.0057(9) 0.0142(9) 0.0004(9)
C31 0.0186(9) 0.0178(9) 0.0122(9) -0.0020(8) 0.0085(8) -0.0017(8)
C32 0.0263(11) 0.0337(12) 0.0119(10) -0.0007(9) 0.0083(9) -0.0010(9)
C33 0.0148(9) 0.0138(9) 0.0118(9) 0.0017(7) 0.0063(8) 0.0044(7)
C34 0.0378(12) 0.0293(12) 0.0210(11) -0.0070(9) 0.0207(10) -0.0102(10)
C35 0.0136(9) 0.0148(9) 0.0152(10) 0.0033(7) 0.0086(8) 0.0003(7)
C36 0.0140(9) 0.0126(9) 0.0146(10) 0.0009(7) 0.0063(8) 0.0010(7)
C37 0.0158(9) 0.0196(10) 0.0133(10) -0.0028(8) 0.0064(8) -0.0028(8)
C38 0.0218(10) 0.0230(10) 0.0149(10) -0.0062(8) 0.0076(8) -0.0061(8)
C39 0.0154(10) 0.0332(12) 0.0195(11) -0.0059(9) 0.0057(8) -0.0027(8)
C40 0.0260(11) 0.0209(10) 0.0209(11) -0.0018(9) 0.0091(9) -0.0077(9)
C41 0.0151(9) 0.0170(9) 0.0094(9) 0.0018(7) 0.0060(7) 0.0032(7)

loop_
_atom_type_symbol
_atom_type_description
_atom_type_scat_dispersion_real
_atom_type_scat_dispersion_imag
_atom_type_scat_source
C C 0.0015 0.0009 'International Tables Vol C Tables 4.2.6.8 and 6.1.1.4'
H H 0.0000 0.0000 'International Tables Vol C Tables 4.2.6.8 and 6.1.1.4'
Si Si 0.0522 0.0431 'International Tables Vol C Tables 4.2.6.8 and 6.1.1.4'

loop_
_geom_angle_atom_site_label_1
_geom_angle_atom_site_label_2
_geom_angle_atom_site_label_3
_geom_angle
C10 Si1 C9 108.13(8)
C10 Si1 C4 111.20(8)
C9 Si1 C4 114.23(8)
C10 Si1 C1 110.83(9)
C9 Si1 C1 118.15(8)
C4 Si1 C1 93.75(8)
C2 C1 Si2 127.01(14)
C2 C1 Si1 105.43(13)
Si2 C1 Si1 127.52(10)
C1 Si2 C13 107.01(9)
C1 Si2 C11 113.00(8)
C13 Si2 C11 108.33(10)
C1 Si2 C12 113.52(9)
C13 Si2 C12 106.15(10)
C11 Si2 C12 108.48(10)
C1 C2 C14 124.28(16)
C1 C2 C3 117.82(16)
C14 C2 C3 117.90(15)
C3 C4 C5 123.97(16)
C3 C4 Si1 107.04(13)
C5 C4 Si1 128.84(13)
C4 C3 C28 125.28(16)
C4 C3 C2 115.53(15)
C28 C3 C2 119.13(15)
C4 C5 C6 113.00(14)
C7 C6 C5 113.20(15)
C8 C7 C6 114.59(16)
C14 C15 C16 121.33(16)
C15 C14 C23 119.47(16)
C15 C14 C2 120.11(15)
C23 C14 C2 120.38(16)
C21 C16 C15 117.50(16)
C21 C16 C17 120.52(16)
C15 C16 C17 121.93(16)
C20 C17 C18 107.57(17)
C20 C17 C19 109.24(17)
C18 C17 C19 108.96(16)
C20 C17 C16 112.06(16)
C18 C17 C16 111.29(15)
C19 C17 C16 107.68(16)
C16 C21 C22 123.00(17)
C23 C22 C21 117.48(16)
C23 C22 C24 122.13(16)
C21 C22 C24 120.19(16)
C22 C23 C14 121.18(16)
C22 C24 C27 111.53(15)
C22 C24 C25 112.07(15)
C27 C24 C25 108.62(15)
C22 C24 C26 107.76(14)
C27 C24 C26 108.67(15)
C25 C24 C26 108.08(15)
C29 C28 C41 118.81(16)
C29 C28 C3 119.68(16)
C41 C28 C3 121.44(15)
C28 C29 C33 121.78(16)
C34 C31 C33 112.44(15)
C34 C31 C32 107.68(16)
C33 C31 C32 110.25(14)
C34 C31 C30 108.30(15)
C33 C31 C30 108.69(15)
C32 C31 C30 109.42(15)
C35 C33 C29 117.63(16)
C35 C33 C31 122.66(15)
C29 C33 C31 119.71(15)
C33 C35 C36 122.56(16)
C41 C36 C35 117.83(16)
C41 C36 C37 123.07(16)
C35 C36 C37 119.10(15)
C38 C37 C36 112.15(14)
C38 C37 C39 108.58(15)
C36 C37 C39 109.13(15)
C38 C37 C40 107.87(15)
C36 C37 C40 110.50(15)
C39 C37 C40 108.52(15)
C36 C41 C28 121.38(16)

loop_
_geom_bond_atom_site_label_1
_geom_bond_atom_site_label_2
_geom_bond_distance
Si1 C10 1.8641(18)
Si1 C9 1.8660(19)
Si1 C4 1.8726(18)
Si1 C1 1.8735(18)
C1 C2 1.363(2)
C1 Si2 1.8623(18)
Si2 C13 1.862(2)
Si2 C11 1.8636(19)
Si2 C12 1.870(2)
C2 C14 1.487(2)
C2 C3 1.514(2)
C4 C3 1.355(2)
C4 C5 1.499(2)
C3 C28 1.496(2)
C5 C6 1.535(2)
C6 C7 1.527(3)
C7 C8 1.517(3)
C15 C14 1.384(2)
C15 C16 1.392(2)
C14 C23 1.393(2)
C16 C21 1.390(3)
C16 C17 1.531(3)
C17 C20 1.524(3)
C17 C18 1.531(3)
C17 C19 1.531(3)
C21 C22 1.395(2)
C22 C23 1.389(2)
C22 C24 1.526(2)
C24 C27 1.527(3)
C24 C25 1.529(2)
C24 C26 1.538(2)
C28 C29 1.388(2)
C28 C41 1.394(2)
C29 C33 1.393(2)
C30 C31 1.534(3)
C31 C34 1.528(2)
C31 C33 1.530(2)
C31 C32 1.532(3)
C33 C35 1.389(2)
C35 C36 1.398(2)
C36 C41 1.389(2)
C36 C37 1.532(2)
C37 C38 1.528(2)
C37 C39 1.533(2)
C37 C40 1.535(3)
